data_7032129
loop_
_publ_author_name
'Smirnov, Andrey S.'
'Butukhanova, Ekaterina S.'
'Bokach, Nadezhda A.'
'Starova, Galina L.'
'Gurzhiy, Vladislav V.'
'Kuznetsov, Maxim L.'
'Kukushkin, Vadim Yu'

_publ_section_title
;
 Novel (cyanamide)Zn(II) complexes and zinc(ii)-mediated hydration of the
 cyanamide ligands.
;
_journal_issue 42
_journal_name_full 'Dalton transactions (Cambridge, England : 2003)'
_journal_page_first 15798
_journal_page_last 15811
_journal_paper_doi 10.1039/c4dt01812e
_journal_volume 43
_journal_year 2014
_chemical_formula_moiety '2(C3 H6 Br N2 Zn0.5)'
_chemical_formula_sum 'C6 H12 Br2 N4 Zn'
_chemical_formula_weight 365.39
_chemical_name_systematic
;
 ? 
;
_space_group_crystal_system monoclinic
_space_group_IT_number 13
_space_group_name_Hall '-P 2yc'
_space_group_name_H-M_alt 'P 1 2/c 1'
_symmetry_space_group_name_Hall '-P 2yc'
_symmetry_space_group_name_H-M 'P 1 2/c 1'
_atom_sites_solution_hydrogens geom
_atom_sites_solution_primary direct
_atom_sites_solution_secondary difmap
_audit_creation_date 2013-11-19
_audit_creation_method
;
Olex2 1.2
(compiled 2013.09.17 svn.r2790 for OlexSys, GUI svn.r4601)
;
_cell_angle_alpha 90.00
_cell_angle_beta 117.993(8)
_cell_angle_gamma 90.00
_cell_formula_units_Z 4
_cell_length_a 14.8739(10)
_cell_length_b 6.1147(3)
_cell_length_c 15.5444(9)
_cell_measurement_reflns_used 4322
_cell_measurement_temperature 100(2)
_cell_measurement_theta_max 31.6799
_cell_measurement_theta_min 2.5962
_cell_volume 1248.35(16)
_computing_cell_refinement
;
CrysAlisPro, Agilent Technologies,
Version 1.171.36.20 (release 27-06-2012 CrysAlis171 .NET)
(compiled Jul 11 2012,15:38:31)
;
_computing_data_collection
;
CrysAlisPro, Agilent Technologies,
Version 1.171.36.20 (release 27-06-2012 CrysAlis171 .NET)
(compiled Jul 11 2012,15:38:31)
;
_computing_data_reduction
;
CrysAlisPro, Agilent Technologies,
Version 1.171.36.20 (release 27-06-2012 CrysAlis171 .NET)
(compiled Jul 11 2012,15:38:31)
;
_computing_molecular_graphics
;
O. V. Dolomanov, L. J. Bourhis, R. J. Gildea, J. A. K. Howard and H. Puschmann,
OLEX2: a complete structure solution, refinement and analysis program.
J. Appl. Cryst. (2009). 42, 339-341.
;
_computing_publication_material
;
O. V. Dolomanov, L. J. Bourhis, R. J. Gildea, J. A. K. Howard and H. Puschmann,
OLEX2: a complete structure solution, refinement and analysis program.
J. Appl. Cryst. (2009). 42, 339-341.
;
_computing_structure_refinement
;
SHELX, G.M. Sheldrick, Acta Cryst.
(2008). A64, 112-122
;
_computing_structure_solution 'SHELXS-97 (Sheldrick, 2008)'
_diffrn_ambient_temperature 100(2)
_diffrn_detector_area_resol_mean 16.2096
_diffrn_measured_fraction_theta_full 0.9987
_diffrn_measured_fraction_theta_max 0.9987
_diffrn_measurement_device_type 'Xcalibur, Eos'
_diffrn_measurement_method '\w scans'
_diffrn_orient_matrix_UB_11 0.0308742000
_diffrn_orient_matrix_UB_12 0.0938128000
_diffrn_orient_matrix_UB_13 0.0201706000
_diffrn_orient_matrix_UB_21 0.0436438000
_diffrn_orient_matrix_UB_22 -0.0676967000
_diffrn_orient_matrix_UB_23 0.0232571000
_diffrn_orient_matrix_UB_31 0.0078607000
_diffrn_orient_matrix_UB_32 0.0075718000
_diffrn_orient_matrix_UB_33 -0.0415151000
_diffrn_radiation_monochromator graphite
_diffrn_radiation_type 'Mo K\a'
_diffrn_radiation_wavelength 0.7107
_diffrn_reflns_av_R_equivalents 0.0361
_diffrn_reflns_av_unetI/netI 0.0345
_diffrn_reflns_limit_h_max 18
_diffrn_reflns_limit_h_min -19
_diffrn_reflns_limit_k_max 7
_diffrn_reflns_limit_k_min -7
_diffrn_reflns_limit_l_max 20
_diffrn_reflns_limit_l_min -20
_diffrn_reflns_number 10011
_diffrn_reflns_theta_full 27.50
_diffrn_reflns_theta_max 27.50
_diffrn_reflns_theta_min 2.97
_diffrn_source 'Enhance (Mo) X-ray Source'
_exptl_absorpt_coefficient_mu 8.336
_exptl_absorpt_correction_T_max 1.00000
_exptl_absorpt_correction_T_min 0.86734
_exptl_absorpt_correction_type multi-scan
_exptl_absorpt_process_details
;
CrysAlisPro, Agilent Technologies,
Version 1.171.36.20 (release 27-06-2012 CrysAlis171 .NET)
(compiled Jul 11 2012,15:38:31)
Empirical absorption correction using spherical harmonics,
 implemented in SCALE3 ABSPACK scaling algorithm.
;
_exptl_crystal_colour 'translucent white'
_exptl_crystal_density_diffrn 1.944
_exptl_crystal_density_method 'not measured'
_exptl_crystal_description prism
_exptl_crystal_F_000 704
_exptl_crystal_size_max 0.23
_exptl_crystal_size_mid 0.18
_exptl_crystal_size_min 0.15
_refine_diff_density_max 1.286
_refine_diff_density_min -0.652
_refine_diff_density_rms 0.160
_refine_ls_extinction_method none
_refine_ls_goodness_of_fit_ref 1.331
_refine_ls_hydrogen_treatment mixed
_refine_ls_matrix_type full
_refine_ls_number_parameters 123
_refine_ls_number_reflns 2857
_refine_ls_number_restraints 0
_refine_ls_restrained_S_all 1.331
_refine_ls_R_factor_all 0.0570
_refine_ls_R_factor_gt 0.0490
_refine_ls_shift/su_max 0.000
_refine_ls_shift/su_mean 0.000
_refine_ls_structure_factor_coef Fsqd
_refine_ls_weighting_details 'calc w=1/[\s^2^(Fo^2^)+(0.0061P)^2^+12.3802P] where P=(Fo^2^+2Fc^2^)/3'
_refine_ls_weighting_scheme calc
_refine_ls_wR_factor_gt 0.1055
_refine_ls_wR_factor_ref 0.1081
_reflns_number_gt 2503
_reflns_number_total 2857
_reflns_threshold_expression >2sigma(I)
_cod_data_source_file c4dt01812e2.cif
_cod_data_source_block sas_38
_cod_depositor_comments 'Adding full bibliography for 7032128--7032141.cif.'
_cod_original_cell_volume 1248.35(12)
_cod_database_code 7032129
_reflns_odcompleteness_completeness 99.87
_reflns_odcompleteness_iscentric 1
_reflns_odcompleteness_theta 29.51
_olex2_refinement_description
;
1. Fixed Uiso
 At 1.5 times of:
  All C(H,H,H) groups
2.a Idealised Me refined as rotating group:
 C2(H2A,H2B,H2C), C3(H3A,H3B,H3C), C5(H5A,H5B,H5C), C6(H6A,H6B,H6C)
;

loop_
_space_group_symop_id
_space_group_symop_operation_xyz
1 'x, y, z'
2 '-x, y, -z+1/2'
3 '-x, -y, -z'
4 'x, -y, z-1/2'

loop_
_atom_site_label
_atom_site_type_symbol
_atom_site_fract_x
_atom_site_fract_y
_atom_site_fract_z
_atom_site_U_iso_or_equiv
_atom_site_adp_type
_atom_site_occupancy
_atom_site_symmetry_multiplicity
_atom_site_calc_flag
_atom_site_refinement_flags
Br1 Br 0.36584(5) 0.04434(13) 0.73755(5) 0.02675(18) Uani 1 1 d .
Br2 Br 0.13435(5) -1.07794(13) 0.36786(5) 0.02656(18) Uani 1 1 d .
Zn1 Zn 0.5000 -0.15814(17) 0.7500 0.0158(2) Uani 1 2 d S
Zn2 Zn 0.0000 -0.87429(17) 0.2500 0.0158(2) Uani 1 2 d S
N1 N 0.4521(4) -0.3572(10) 0.6293(5) 0.0257(13) Uani 1 1 d .
N2 N 0.3818(4) -0.6040(9) 0.4826(4) 0.0213(12) Uani 1 1 d .
N3 N 0.0468(4) -0.6708(9) 0.1764(5) 0.0244(13) Uani 1 1 d .
N4 N 0.1204(4) -0.4273(9) 0.1010(4) 0.0207(12) Uani 1 1 d .
C1 C 0.4172(5) -0.4722(11) 0.5598(5) 0.0194(13) Uani 1 1 d .
C2 C 0.3094(6) -0.5258(13) 0.3807(5) 0.0292(16) Uani 1 1 d .
H2A H 0.3058 -0.3690 0.3802 0.044 Uiso 1 1 calc R
H2B H 0.2429 -0.5857 0.3610 0.044 Uiso 1 1 calc R
H2C H 0.3336 -0.5731 0.3363 0.044 Uiso 1 1 calc R
C3 C 0.3968(6) -0.8392(12) 0.4982(5) 0.0277(16) Uani 1 1 d .
H3A H 0.3384 -0.9028 0.4993 0.042 Uiso 1 1 calc R
H3B H 0.4562 -0.8664 0.5592 0.042 Uiso 1 1 calc R
H3C H 0.4057 -0.9033 0.4463 0.042 Uiso 1 1 calc R
C4 C 0.0825(5) -0.5557(11) 0.1423(5) 0.0173(13) Uani 1 1 d .
C5 C 0.1976(5) -0.5071(12) 0.0792(6) 0.0273(16) Uani 1 1 d .
H5A H 0.2608 -0.4350 0.1200 0.041 Uiso 1 1 calc R
H5B H 0.1784 -0.4781 0.0120 0.041 Uiso 1 1 calc R
H5C H 0.2054 -0.6618 0.0907 0.041 Uiso 1 1 calc R
C6 C 0.0976(5) -0.1922(12) 0.0912(5) 0.0245(15) Uani 1 1 d .
H6A H 0.0379 -0.1659 0.0985 0.037 Uiso 1 1 calc R
H6B H 0.0857 -0.1433 0.0280 0.037 Uiso 1 1 calc R
H6C H 0.1542 -0.1137 0.1406 0.037 Uiso 1 1 calc R

loop_
_atom_site_aniso_label
_atom_site_aniso_U_11
_atom_site_aniso_U_22
_atom_site_aniso_U_33
_atom_site_aniso_U_23
_atom_site_aniso_U_13
_atom_site_aniso_U_12
Br1 0.0202(3) 0.0350(4) 0.0238(4) 0.0049(3) 0.0092(3) 0.0119(3)
Br2 0.0193(3) 0.0334(4) 0.0283(4) 0.0096(3) 0.0123(3) 0.0102(3)
Zn1 0.0139(5) 0.0160(5) 0.0164(5) 0.000 0.0061(4) 0.000
Zn2 0.0142(5) 0.0148(5) 0.0196(5) 0.000 0.0090(4) 0.000
N1 0.026(3) 0.019(3) 0.029(3) -0.005(3) 0.011(3) -0.001(2)
N2 0.019(3) 0.019(3) 0.020(3) -0.003(2) 0.004(2) 0.002(2)
N3 0.023(3) 0.017(3) 0.039(4) 0.005(3) 0.018(3) 0.000(2)
N4 0.018(3) 0.017(3) 0.034(3) 0.004(2) 0.018(3) 0.001(2)
C1 0.015(3) 0.019(3) 0.028(4) 0.001(3) 0.013(3) 0.001(3)
C2 0.027(4) 0.029(4) 0.023(4) 0.004(3) 0.005(3) 0.011(3)
C3 0.033(4) 0.022(4) 0.024(4) -0.006(3) 0.009(3) -0.006(3)
C4 0.013(3) 0.014(3) 0.020(3) 0.000(3) 0.004(3) 0.002(2)
C5 0.023(3) 0.024(4) 0.043(5) -0.005(3) 0.022(3) 0.000(3)
C6 0.023(3) 0.023(4) 0.030(4) 0.006(3) 0.014(3) 0.007(3)

loop_
_atom_type_symbol
_atom_type_description
_atom_type_scat_dispersion_real
_atom_type_scat_dispersion_imag
_atom_type_scat_source
C C 0.0033 0.0016 'International Tables Vol C Tables 4.2.6.8 and 6.1.1.4'
H H 0.0000 0.0000 'International Tables Vol C Tables 4.2.6.8 and 6.1.1.4'
Br Br -0.2901 2.4595 'International Tables Vol C Tables 4.2.6.8 and 6.1.1.4'
N N 0.0061 0.0033 'International Tables Vol C Tables 4.2.6.8 and 6.1.1.4'
Zn Zn 0.2839 1.4301 'International Tables Vol C Tables 4.2.6.8 and 6.1.1.4'

loop_
_geom_angle_atom_site_label_1
_geom_angle_atom_site_label_2
_geom_angle_atom_site_label_3
_geom_angle
_geom_angle_site_symmetry_1
_geom_angle_site_symmetry_3
Br1 Zn1 Br1 114.16(6) . 2_656
N1 Zn1 Br1 108.21(17) . 2_656
N1 Zn1 Br1 109.20(17) 2_656 2_656
N1 Zn1 Br1 108.21(17) 2_656 .
N1 Zn1 Br1 109.20(17) . .
N1 Zn1 N1 107.7(4) . 2_656
Br2 Zn2 Br2 115.62(6) . 2
N3 Zn2 Br2 112.12(17) 2 2
N3 Zn2 Br2 106.20(18) . 2
N3 Zn2 Br2 112.12(17) . .
N3 Zn2 Br2 106.20(18) 2 .
N3 Zn2 N3 104.0(3) 2 .
C1 N1 Zn1 174.7(5) . .
C1 N2 C2 122.5(6) . .
C1 N2 C3 118.8(6) . .
C3 N2 C2 117.6(6) . .
C4 N3 Zn2 173.4(6) . .
C4 N4 C5 119.7(6) . .
C4 N4 C6 120.7(5) . .
C5 N4 C6 118.8(5) . .
N1 C1 N2 177.6(7) . .
N2 C2 H2A 109.5 . .
N2 C2 H2B 109.5 . .
N2 C2 H2C 109.5 . .
H2A C2 H2B 109.5 . .
H2A C2 H2C 109.5 . .
H2B C2 H2C 109.5 . .
N2 C3 H3A 109.5 . .
N2 C3 H3B 109.5 . .
N2 C3 H3C 109.5 . .
H3A C3 H3B 109.5 . .
H3A C3 H3C 109.5 . .
H3B C3 H3C 109.5 . .
N3 C4 N4 178.1(8) . .
N4 C5 H5A 109.5 . .
N4 C5 H5B 109.5 . .
N4 C5 H5C 109.5 . .
H5A C5 H5B 109.5 . .
H5A C5 H5C 109.5 . .
H5B C5 H5C 109.5 . .
N4 C6 H6A 109.5 . .
N4 C6 H6B 109.5 . .
N4 C6 H6C 109.5 . .
H6A C6 H6B 109.5 . .
H6A C6 H6C 109.5 . .
H6B C6 H6C 109.5 . .

loop_
_geom_bond_atom_site_label_1
_geom_bond_atom_site_label_2
_geom_bond_distance
_geom_bond_site_symmetry_2
Br1 Zn1 2.2781(9) .
Br2 Zn2 2.3374(9) .
Zn1 Br1 2.2782(9) 2_656
Zn1 N1 2.063(6) 2_656
Zn1 N1 2.063(6) .
Zn2 Br2 2.3375(9) 2
Zn2 N3 2.022(6) .
Zn2 N3 2.022(6) 2
N1 C1 1.185(9) .
N2 C1 1.332(9) .
N2 C2 1.515(9) .
N2 C3 1.458(9) .
N3 C4 1.151(8) .
N4 C4 1.298(8) .
N4 C5 1.427(8) .
N4 C6 1.469(9) .
C2 H2A 0.9600 .
C2 H2B 0.9600 .
C2 H2C 0.9600 .
C3 H3A 0.9600 .
C3 H3B 0.9600 .
C3 H3C 0.9600 .
C5 H5A 0.9600 .
C5 H5B 0.9600 .
C5 H5C 0.9600 .
C6 H6A 0.9600 .
C6 H6B 0.9600 .
C6 H6C 0.9600 .

loop_
_geom_torsion_atom_site_label_1
_geom_torsion_atom_site_label_2
_geom_torsion_atom_site_label_3
_geom_torsion_atom_site_label_4
_geom_torsion
_geom_torsion_site_symmetry_1
Br1 Zn1 N1 C1 -156(6) 2_656
Br1 Zn1 N1 C1 -32(6) .
Br2 Zn2 N3 C4 -152(5) 2
Br2 Zn2 N3 C4 -25(5) .
Zn1 N1 C1 N2 -158(14) .
Zn2 N3 C4 N4 161(18) .
N1 Zn1 N1 C1 86(6) 2_656
N3 Zn2 N3 C4 90(5) 2
C2 N2 C1 N1 -127(18) .
C3 N2 C1 N1 65(18) .
C5 N4 C4 N3 -97(22) .
C6 N4 C4 N3 94(22) .
